data_4508519
loop_
_publ_author_name
'Bala, Sukhen'
'Goswami, Arijit'
'Sengupta, Satirtha'
'Ganguly, Sumi'
'Bhattacharya, Sudeshna'
'Khanra, Sumit'
'Mondal, Raju'

_publ_section_title
;
 Metal-Directed Formation of Molecular Helix, Cage, and Grid Using an
 Asymmetric Pyridine-Pyrazole Based Bis-Chelating Ligand and Properties
;
_journal_issue 11
_journal_name_full 'Crystal Growth &amp; Design'
_journal_page_first 5068
_journal_paper_doi 10.1021/cg401236b
_journal_volume 13
_journal_year 2013
_chemical_formula_sum 'C17 H15 N7 O'
_chemical_formula_weight 333.36
_chemical_name_systematic
; 
 ? 
;
_space_group_IT_number 2
_symmetry_cell_setting triclinic
_symmetry_space_group_name_Hall '-P 1'
_symmetry_space_group_name_H-M 'P -1'
_atom_sites_solution_hydrogens geom
_atom_sites_solution_primary direct
_atom_sites_solution_secondary difmap
_audit_creation_method SHELXL-97
_cell_angle_alpha 110.777(9)
_cell_angle_beta 95.364(9)
_cell_angle_gamma 92.319(9)
_cell_formula_units_Z 2
_cell_length_a 5.3664(12)
_cell_length_b 10.819(3)
_cell_length_c 14.774(3)
_cell_measurement_reflns_used 1642
_cell_measurement_temperature 120(2)
_cell_measurement_theta_max 27.51
_cell_measurement_theta_min 2.51
_cell_volume 796.0(3)
_computing_cell_refinement 'Bruker APEX-2'
_computing_data_collection 'Bruker APEX-2'
_computing_data_reduction 'Bruker SHELXTL'
_computing_molecular_graphics 'Bruker SHELXTL'
_computing_publication_material 'Bruker SHELXTL'
_computing_structure_refinement 'SHELXL-97 (Sheldrick, 1997)'
_computing_structure_solution 'SHELXS-97 (Sheldrick, 1990)'
_diffrn_ambient_temperature 120(2)
_diffrn_detector_area_resol_mean 8
_diffrn_measured_fraction_theta_full 0.965
_diffrn_measured_fraction_theta_max 0.965
_diffrn_measurement_device_type 'Bruker APEX-2 CCD area detector'
_diffrn_measurement_method '/w scans'
_diffrn_radiation_monochromator graphite
_diffrn_radiation_source 'fine-focus sealed tube'
_diffrn_radiation_type MoK\a
_diffrn_radiation_wavelength 0.71073
_diffrn_reflns_av_R_equivalents 0.0797
_diffrn_reflns_av_sigmaI/netI 0.0928
_diffrn_reflns_limit_h_max 6
_diffrn_reflns_limit_h_min -6
_diffrn_reflns_limit_k_max 13
_diffrn_reflns_limit_k_min -12
_diffrn_reflns_limit_l_max 18
_diffrn_reflns_limit_l_min -18
_diffrn_reflns_number 10229
_diffrn_reflns_theta_full 27.00
_diffrn_reflns_theta_max 27.00
_diffrn_reflns_theta_min 1.48
_diffrn_standards_decay_% 0
_exptl_absorpt_coefficient_mu 0.094
_exptl_absorpt_correction_T_max 0.7457
_exptl_absorpt_correction_T_min 0.4203
_exptl_absorpt_correction_type multi-scan
_exptl_absorpt_process_details
;
Estimated minimum and maximum transmission:  0.4203  0.7457 
SADABS v.2.03 (Bruker, 2001), R(int)=0.0537 before correction
;
_exptl_crystal_colour Colourless
_exptl_crystal_density_diffrn 1.391
_exptl_crystal_density_meas ?
_exptl_crystal_density_method 'not measured'
_exptl_crystal_description Niddle
_exptl_crystal_F_000 348
_exptl_crystal_size_max 0.28
_exptl_crystal_size_mid 0.26
_exptl_crystal_size_min 0.20
_refine_diff_density_max 0.325
_refine_diff_density_min -0.546
_refine_diff_density_rms 0.097
_refine_ls_extinction_method none
_refine_ls_goodness_of_fit_ref 1.022
_refine_ls_hydrogen_treatment mixed
_refine_ls_matrix_type full
_refine_ls_number_parameters 278
_refine_ls_number_reflns 3346
_refine_ls_number_restraints 0
_refine_ls_restrained_S_all 1.022
_refine_ls_R_factor_all 0.1261
_refine_ls_R_factor_gt 0.0759
_refine_ls_shift/su_max 0.000
_refine_ls_shift/su_mean 0.000
_refine_ls_structure_factor_coef Fsqd
_refine_ls_weighting_details 'calc w=1/[\s^2^(Fo^2^)+(0.1000P)^2^+0.0000P] where P=(Fo^2^+2Fc^2^)/3'
_refine_ls_weighting_scheme calc
_refine_ls_wR_factor_gt 0.1755
_refine_ls_wR_factor_ref 0.1974
_reflns_number_gt 1915
_reflns_number_total 3346
_reflns_threshold_expression I>2\s(I)
_cod_data_source_file cg401236b_si_004.cif
_cod_data_source_block 13sb023_0m
_cod_depositor_comments
;
The following automatic conversions were performed:

'_symmetry_cell_setting' value 'Triclinic' changed to 'triclinic'
according to /home/saulius/struct/CIF-dictionaries/cif_core.dic
dictionary named 'cif_core.dic' version 2.4.2 from 2011-04-26.

Automatic conversion script
Id: cif_fix_values 1891 2012-01-12 08:04:46Z andrius 

The following automatic conversions were performed:

'_exptl_crystal_density_meas' value 'not measured' was changed to '?'
- the value is perceived as not measured.

Automatic conversion script
Id: cif_fix_values 3008 2015-01-20 13:52:24Z robertas 
;
_cod_original_sg_symbol_H-M P-1
_cod_database_code 4508519

loop_
_symmetry_equiv_pos_as_xyz
'x, y, z'
'-x, -y, -z'

loop_
_atom_site_label
_atom_site_type_symbol
_atom_site_fract_x
_atom_site_fract_y
_atom_site_fract_z
_atom_site_U_iso_or_equiv
_atom_site_adp_type
_atom_site_occupancy
_atom_site_symmetry_multiplicity
_atom_site_calc_flag
_atom_site_refinement_flags
O1 O -0.2270(4) 1.1761(2) 0.13357(15) 0.0424(6) Uani 1 1 d .
N1 N 0.0091(4) 1.3963(2) -0.21777(18) 0.0382(6) Uani 1 1 d .
C1 C -0.0490(6) 1.4696(3) -0.2713(2) 0.0431(8) Uani 1 1 d .
H1 H 0.054(7) 1.464(4) -0.323(3) 0.071(12) Uiso 1 1 d .
C1S C -0.0083(8) 0.3142(4) 0.4349(3) 0.0630(11) Uani 1 1 d .
N1S N 0.1788(8) 0.3447(4) 0.4843(3) 0.0935(13) Uani 1 1 d .
N2 N 0.1402(4) 1.2473(2) -0.10411(19) 0.0331(6) Uani 1 1 d .
H222 H 0.213(8) 1.226(4) -0.154(3) 0.074(14) Uiso 1 1 d .
C2 C -0.2491(6) 1.5481(3) -0.2586(2) 0.0401(8) Uani 1 1 d .
H2 H -0.276(5) 1.602(3) -0.296(2) 0.035(8) Uiso 1 1 d .
C2S C -0.2428(8) 0.2763(6) 0.3732(3) 0.0805(14) Uani 1 1 d .
H2SC H -0.2118 0.2489 0.3063 0.072(12) Uiso 1 1 calc R
H2SB H -0.3443 0.3505 0.3881 0.20(4) Uiso 1 1 calc R
H2SA H -0.3291 0.2043 0.3841 0.13(2) Uiso 1 1 calc R
N3 N 0.1780(4) 1.1841(2) -0.04148(17) 0.0323(6) Uani 1 1 d .
C3 C -0.4001(6) 1.5484(3) -0.1884(2) 0.0385(7) Uani 1 1 d .
H3 H -0.533(6) 1.604(3) -0.175(2) 0.041(8) Uiso 1 1 d .
N4 N 0.1719(5) 1.1120(2) 0.11837(18) 0.0328(6) Uani 1 1 d .
H444 H 0.301(7) 1.098(3) 0.085(3) 0.058(11) Uiso 1 1 d .
C4 C -0.3474(5) 1.4717(3) -0.1334(2) 0.0369(7) Uani 1 1 d .
H4 H -0.437(7) 1.473(4) -0.079(3) 0.069(11) Uiso 1 1 d .
N5 N 0.1738(4) 1.0619(2) 0.19086(16) 0.0338(6) Uani 1 1 d .
C5 C -0.1378(5) 1.3970(3) -0.14900(19) 0.0304(6) Uani 1 1 d .
N6 N 0.5646(4) 0.8558(2) 0.27056(17) 0.0366(6) Uani 1 1 d .
C6 C -0.0686(5) 1.3179(3) -0.0909(2) 0.0303(6) Uani 1 1 d .
C7 C -0.1695(5) 1.2983(3) -0.0142(2) 0.0324(7) Uani 1 1 d .
H7 H -0.308(6) 1.335(3) 0.013(2) 0.039(8) Uiso 1 1 d .
C8 C -0.0107(5) 1.2156(3) 0.0135(2) 0.0302(6) Uani 1 1 d .
C9 C -0.0336(5) 1.1673(3) 0.0932(2) 0.0321(7) Uani 1 1 d .
C10 C 0.3610(5) 0.9963(3) 0.2003(2) 0.0338(7) Uani 1 1 d .
H10 H 0.483(5) 0.981(3) 0.1588(19) 0.028(7) Uiso 1 1 d .
C11 C 0.3773(5) 0.9366(3) 0.2744(2) 0.0319(7) Uani 1 1 d .
C12 C 0.2097(6) 0.9588(3) 0.3438(2) 0.0444(8) Uani 1 1 d .
H12 H 0.085(8) 1.006(4) 0.337(3) 0.080(13) Uiso 1 1 d .
C13 C 0.2328(6) 0.8984(4) 0.4108(2) 0.0488(9) Uani 1 1 d .
H13 H 0.137(7) 0.918(4) 0.469(3) 0.075(12) Uiso 1 1 d .
C14 C 0.4256(6) 0.8176(3) 0.4082(2) 0.0433(8) Uani 1 1 d .
H14 H 0.442(5) 0.769(3) 0.460(2) 0.042(8) Uiso 1 1 d .
C15 C 0.5841(6) 0.7988(3) 0.3370(2) 0.0379(7) Uani 1 1 d .
H15 H 0.715(6) 0.737(3) 0.3330(19) 0.037(8) Uiso 1 1 d .

loop_
_atom_site_aniso_label
_atom_site_aniso_U_11
_atom_site_aniso_U_22
_atom_site_aniso_U_33
_atom_site_aniso_U_23
_atom_site_aniso_U_13
_atom_site_aniso_U_12
O1 0.0319(11) 0.0579(14) 0.0502(13) 0.0312(11) 0.0160(10) 0.0144(10)
N1 0.0293(13) 0.0487(15) 0.0461(15) 0.0269(13) 0.0096(11) 0.0097(11)
C1 0.0372(17) 0.056(2) 0.0481(19) 0.0305(17) 0.0126(15) 0.0081(15)
C1S 0.061(3) 0.080(3) 0.061(2) 0.037(2) 0.018(2) 0.021(2)
N1S 0.081(3) 0.119(3) 0.089(3) 0.048(3) 0.001(2) 0.027(2)
N2 0.0245(12) 0.0442(15) 0.0396(15) 0.0244(13) 0.0076(11) 0.0096(11)
C2 0.0393(17) 0.0458(18) 0.0446(18) 0.0270(16) 0.0051(14) 0.0101(14)
C2S 0.064(3) 0.118(4) 0.062(3) 0.039(3) 0.002(2) -0.010(3)
N3 0.0235(12) 0.0415(14) 0.0386(13) 0.0213(11) 0.0070(10) 0.0065(10)
C3 0.0298(16) 0.0437(18) 0.0477(18) 0.0223(15) 0.0064(14) 0.0103(13)
N4 0.0273(13) 0.0418(14) 0.0390(14) 0.0242(12) 0.0099(11) 0.0092(11)
C4 0.0280(15) 0.0447(18) 0.0441(18) 0.0227(15) 0.0059(13) 0.0056(13)
N5 0.0293(13) 0.0407(14) 0.0371(13) 0.0206(11) 0.0043(10) 0.0062(10)
C5 0.0213(13) 0.0369(15) 0.0359(15) 0.0161(13) 0.0049(11) 0.0026(11)
N6 0.0253(12) 0.0477(15) 0.0440(14) 0.0239(12) 0.0071(10) 0.0089(11)
C6 0.0211(13) 0.0373(16) 0.0346(15) 0.0147(13) 0.0058(11) 0.0050(11)
C7 0.0235(14) 0.0401(17) 0.0381(16) 0.0182(14) 0.0063(12) 0.0086(12)
C8 0.0225(13) 0.0363(16) 0.0351(15) 0.0165(13) 0.0036(11) 0.0052(11)
C9 0.0263(14) 0.0361(16) 0.0375(16) 0.0164(13) 0.0068(12) 0.0062(12)
C10 0.0253(15) 0.0420(17) 0.0401(17) 0.0212(14) 0.0069(13) 0.0044(12)
C11 0.0222(14) 0.0375(16) 0.0374(15) 0.0150(13) 0.0043(12) 0.0031(11)
C12 0.0391(18) 0.053(2) 0.0486(19) 0.0256(17) 0.0103(15) 0.0119(15)
C13 0.046(2) 0.065(2) 0.0452(19) 0.0255(18) 0.0193(16) 0.0215(17)
C14 0.0373(17) 0.054(2) 0.0437(18) 0.0214(16) 0.0094(14) 0.0114(14)
C15 0.0309(16) 0.0490(19) 0.0407(17) 0.0231(15) 0.0058(13) 0.0138(14)

loop_
_atom_type_symbol
_atom_type_description
_atom_type_scat_dispersion_real
_atom_type_scat_dispersion_imag
_atom_type_scat_source
C C 0.0033 0.0016 'International Tables Vol C Tables 4.2.6.8 and 6.1.1.4'
H H 0.0000 0.0000 'International Tables Vol C Tables 4.2.6.8 and 6.1.1.4'
N N 0.0061 0.0033 'International Tables Vol C Tables 4.2.6.8 and 6.1.1.4'
O O 0.0106 0.0060 'International Tables Vol C Tables 4.2.6.8 and 6.1.1.4'

loop_
_geom_angle_atom_site_label_1
_geom_angle_atom_site_label_2
_geom_angle_atom_site_label_3
_geom_angle
C1 N1 C5 118.0(3)
N1 C1 C2 123.6(3)
N1 C1 H1 117(2)
C2 C1 H1 120(2)
N1S C1S C2S 179.8(7)
N3 N2 C6 113.0(2)
N3 N2 H222 120(3)
C6 N2 H222 124(3)
C3 C2 C1 118.3(3)
C3 C2 H2 121.5(18)
C1 C2 H2 120.1(18)
C1S C2S H2SC 109.5
C1S C2S H2SB 109.5
H2SC C2S H2SB 109.5
C1S C2S H2SA 109.5
H2SC C2S H2SA 109.5
H2SB C2S H2SA 109.5
C8 N3 N2 104.3(2)
C4 C3 C2 119.3(3)
C4 C3 H3 119.7(19)
C2 C3 H3 120.9(19)
C9 N4 N5 120.8(2)
C9 N4 H444 122(2)
N5 N4 H444 116(2)
C3 C4 C5 119.1(3)
C3 C4 H4 124(2)
C5 C4 H4 117(2)
C10 N5 N4 116.0(2)
N1 C5 C4 121.7(3)
N1 C5 C6 116.9(2)
C4 C5 C6 121.4(3)
C15 N6 C11 117.0(2)
N2 C6 C7 105.6(2)
N2 C6 C5 121.8(2)
C7 C6 C5 132.6(3)
C6 C7 C8 105.1(3)
C6 C7 H7 126.1(19)
C8 C7 H7 128.8(19)
N3 C8 C7 112.0(2)
N3 C8 C9 121.3(2)
C7 C8 C9 126.7(3)
O1 C9 N4 123.3(3)
O1 C9 C8 121.8(2)
N4 C9 C8 114.9(2)
N5 C10 C11 120.1(3)
N5 C10 H10 121.7(17)
C11 C10 H10 118.1(17)
N6 C11 C12 121.9(3)
N6 C11 C10 115.4(2)
C12 C11 C10 122.6(3)
C13 C12 C11 119.8(3)
C13 C12 H12 125(3)
C11 C12 H12 115(3)
C12 C13 C14 118.5(3)
C12 C13 H13 126(2)
C14 C13 H13 115(2)
C13 C14 C15 118.8(3)
C13 C14 H14 118.4(16)
C15 C14 H14 122.8(16)
N6 C15 C14 123.9(3)
N6 C15 H15 117.6(17)
C14 C15 H15 118.5(17)

loop_
_geom_bond_atom_site_label_1
_geom_bond_atom_site_label_2
_geom_bond_distance
O1 C9 1.234(3)
N1 C1 1.331(4)
N1 C5 1.341(3)
C1 C2 1.381(4)
C1 H1 0.97(4)
C1S N1S 1.146(5)
C1S C2S 1.435(6)
N2 N3 1.338(3)
N2 C6 1.371(4)
N2 H222 0.83(4)
C2 C3 1.375(4)
C2 H2 0.94(3)
C2S H2SC 0.9600
C2S H2SB 0.9600
C2S H2SA 0.9600
N3 C8 1.337(4)
C3 C4 1.373(4)
C3 H3 0.94(3)
N4 C9 1.359(3)
N4 N5 1.361(3)
N4 H444 0.87(4)
C4 C5 1.400(4)
C4 H4 0.97(4)
N5 C10 1.278(3)
C5 C6 1.447(4)
N6 C15 1.330(4)
N6 C11 1.350(3)
C6 C7 1.379(4)
C7 C8 1.396(4)
C7 H7 0.91(3)
C8 C9 1.461(4)
C10 C11 1.454(4)
C10 H10 0.92(3)
C11 C12 1.390(4)
C12 C13 1.366(5)
C12 H12 0.88(4)
C13 C14 1.376(4)
C13 H13 1.01(4)
C14 C15 1.379(4)
C14 H14 1.07(3)
C15 H15 0.98(3)
